data_4340407
loop_
_publ_author_name
'Shen, Yue-Ling'
'Jiang, Hai-Long'
'Xu, Jian'
'Mao, Jiang-Gao'
'Cheah, Kok Wai'

_publ_section_title
;
 Luminescent lanthanide selenites and tellurites decorated by MoO4
 tetrahedra or MoO6 octahedra: Nd2MoSe2O10, Gd2MoSe3O12, La2MoTe3O12, and
 Nd2MoTe3O12.
;
_journal_issue 25
_journal_name_full 'Inorganic chemistry'
_journal_page_first 9314
_journal_page_last 9321
_journal_paper_doi 10.1021/ic051376m
_journal_volume 44
_journal_year 2005
_chemical_formula_sum 'Mo Nd2 O10 Se2'
_chemical_formula_weight 702.34
_chemical_name_systematic
; 
 ? 
;
_space_group_IT_number 2
_symmetry_cell_setting triclinic
_symmetry_space_group_name_Hall '-P 1'
_symmetry_space_group_name_H-M 'P -1'
_atom_sites_solution_hydrogens geom
_atom_sites_solution_primary direct
_atom_sites_solution_secondary difmap
_audit_creation_method SHELXL-97
_cell_angle_alpha 85.802(12)
_cell_angle_beta 83.970(12)
_cell_angle_gamma 70.070(10)
_cell_formula_units_Z 2
_cell_length_a 5.3582(7)
_cell_length_b 6.8922(12)
_cell_length_c 12.576(3)
_cell_measurement_temperature 293(2)
_cell_volume 433.85(14)
_computing_structure_refinement 'SHELXL-97 (Sheldrick, 1997)'
_computing_structure_solution 'SHELXS-97 (Sheldrick, 1990)'
_diffrn_ambient_temperature 293(2)
_diffrn_measured_fraction_theta_full 0.981
_diffrn_measured_fraction_theta_max 0.981
_diffrn_measurement_device_type 'Rigaku Mercury CCD'
_diffrn_measurement_method 'narrow frame method'
_diffrn_radiation_monochromator graphite
_diffrn_radiation_source 'fine-focus sealed tube'
_diffrn_radiation_type MoK\a
_diffrn_radiation_wavelength 0.71073
_diffrn_reflns_av_R_equivalents 0.0329
_diffrn_reflns_av_sigmaI/netI 0.0515
_diffrn_reflns_limit_h_max 7
_diffrn_reflns_limit_h_min -7
_diffrn_reflns_limit_k_max 5
_diffrn_reflns_limit_k_min -9
_diffrn_reflns_limit_l_max 16
_diffrn_reflns_limit_l_min -16
_diffrn_reflns_number 3549
_diffrn_reflns_theta_full 28.28
_diffrn_reflns_theta_max 28.28
_diffrn_reflns_theta_min 3.15
_diffrn_standards_decay_% <1.0%
_exptl_absorpt_coefficient_mu 21.641
_exptl_absorpt_correction_T_max 1.0
_exptl_absorpt_correction_T_min 0.195
_exptl_absorpt_correction_type multi-scan
_exptl_crystal_colour purple
_exptl_crystal_density_diffrn 5.376
_exptl_crystal_density_method 'not measured'
_exptl_crystal_description plate
_exptl_crystal_F_000 620
_exptl_crystal_size_max 0.30
_exptl_crystal_size_mid 0.24
_exptl_crystal_size_min 0.04
_refine_diff_density_max 2.926
_refine_diff_density_min -4.114
_refine_diff_density_rms 0.548
_refine_ls_extinction_coef 0.0063(6)
_refine_ls_extinction_expression Fc^*^=kFc[1+0.001xFc^2^\l^3^/sin(2\q)]^-1/4^
_refine_ls_extinction_method SHELXL
_refine_ls_goodness_of_fit_ref 1.039
_refine_ls_hydrogen_treatment mixed
_refine_ls_matrix_type full
_refine_ls_number_parameters 137
_refine_ls_number_reflns 2118
_refine_ls_number_restraints 0
_refine_ls_restrained_S_all 1.039
_refine_ls_R_factor_all 0.0440
_refine_ls_R_factor_gt 0.0405
_refine_ls_shift/su_max 0.000
_refine_ls_shift/su_mean 0.000
_refine_ls_structure_factor_coef Fsqd
_refine_ls_weighting_details 'calc w=1/[\s^2^(Fo^2^)+(0.0609P)^2^+0.0000P] where P=(Fo^2^+2Fc^2^)/3'
_refine_ls_weighting_scheme calc
_refine_ls_wR_factor_gt 0.1021
_refine_ls_wR_factor_ref 0.1038
_reflns_number_gt 1871
_reflns_number_total 2118
_reflns_threshold_expression >2sigma(I)
_cod_data_source_file ic051376msi20050811_082739.cif
_cod_data_source_block Nd2MoSe2O10
_cod_depositor_comments
;
The following automatic conversions were performed:

'_exptl_absorpt_correction_type' value 'Multi-Scan' changed to
'multi-scan' according to
/usr/data/users/saulius/automatic-downloads/retrospective/ACS/lib/dictionaries/cif_core.dic
dictionary named 'cif_core.dic' version 2.4.2 from 2011-04-26.

Automatic conversion script
Id: cif_fix_values 2281 2013-09-26 08:29:07Z andrius 
;
_cod_original_cell_volume 433.85(15)
_cod_original_sg_symbol_H-M P-1
_cod_database_code 4340407

loop_
_symmetry_equiv_pos_as_xyz
'x, y, z'
'-x, -y, -z'

loop_
_atom_site_label
_atom_site_type_symbol
_atom_site_fract_x
_atom_site_fract_y
_atom_site_fract_z
_atom_site_U_iso_or_equiv
_atom_site_adp_type
_atom_site_occupancy
_atom_site_symmetry_multiplicity
_atom_site_calc_flag
Nd1 Nd 0.16650(9) 0.69728(7) 0.04828(3) 0.00613(15) Uani 1 1 d
Nd2 Nd 0.08266(9) 0.88720(7) 0.35258(3) 0.00609(15) Uani 1 1 d
Mo1 Mo 0.63828(14) 0.72099(11) 0.55935(6) 0.00682(18) Uani 1 1 d
Se1 Se -0.26313(16) 0.57356(13) 0.22389(6) 0.0067(2) Uani 1 1 d
Se2 Se 0.39663(16) 1.10518(12) 0.13290(6) 0.0062(2) Uani 1 1 d
O1 O 0.3606(12) 0.8375(10) 0.6480(5) 0.0154(13) Uani 1 1 d
O2 O 0.8260(12) 0.4759(9) 0.6058(5) 0.0141(13) Uani 1 1 d
O3 O 0.5224(12) 0.7120(10) 0.4342(5) 0.0162(13) Uani 1 1 d
O4 O 0.8534(12) 0.8760(9) 0.5302(5) 0.0117(12) Uani 1 1 d
O5 O 0.1896(12) 1.0580(9) 0.0462(5) 0.0121(12) Uani 1 1 d
O6 O 0.1823(12) 1.1666(9) 0.2426(5) 0.0131(13) Uani 1 1 d
O7 O 0.4340(11) 1.3334(9) 0.0818(5) 0.0100(12) Uani 1 1 d
O8 O -0.5871(11) 0.7171(9) 0.2043(5) 0.0105(12) Uani 1 1 d
O9 O -0.1452(11) 0.5066(9) 0.0958(4) 0.0110(12) Uani 1 1 d
O10 O -0.1193(12) 0.7639(9) 0.2207(5) 0.0108(12) Uani 1 1 d

loop_
_atom_site_aniso_label
_atom_site_aniso_U_11
_atom_site_aniso_U_22
_atom_site_aniso_U_33
_atom_site_aniso_U_23
_atom_site_aniso_U_13
_atom_site_aniso_U_12
Nd1 0.0081(3) 0.0055(2) 0.0051(2) -0.00352(17) 0.00132(16) -0.00258(18)
Nd2 0.0085(3) 0.0058(2) 0.0043(2) -0.00369(17) 0.00146(16) -0.00263(18)
Mo1 0.0076(4) 0.0049(4) 0.0080(3) -0.0012(3) 0.0005(3) -0.0023(3)
Se1 0.0069(4) 0.0081(4) 0.0042(4) -0.0033(3) 0.0016(3) -0.0015(3)
Se2 0.0080(4) 0.0051(4) 0.0057(4) -0.0018(3) 0.0010(3) -0.0026(3)
O1 0.014(3) 0.020(3) 0.014(3) -0.005(3) 0.001(2) -0.008(3)
O2 0.017(3) 0.010(3) 0.016(3) -0.002(3) 0.001(3) -0.006(3)
O3 0.015(3) 0.018(3) 0.015(3) -0.003(3) -0.002(2) -0.004(3)
O4 0.019(3) 0.011(3) 0.009(3) -0.003(2) 0.002(2) -0.009(3)
O5 0.016(3) 0.013(3) 0.009(3) -0.002(2) -0.001(2) -0.007(3)
O6 0.019(3) 0.012(3) 0.008(3) -0.003(2) 0.002(2) -0.005(3)
O7 0.013(3) 0.008(3) 0.009(3) -0.003(2) 0.002(2) -0.005(2)
O8 0.008(3) 0.013(3) 0.011(3) -0.003(2) -0.002(2) -0.003(2)
O9 0.013(3) 0.015(3) 0.006(3) -0.006(2) 0.004(2) -0.006(3)
O10 0.011(3) 0.012(3) 0.012(3) -0.006(2) 0.001(2) -0.007(3)

loop_
_atom_type_symbol
_atom_type_description
_atom_type_scat_dispersion_real
_atom_type_scat_dispersion_imag
_atom_type_scat_source
O O 0.0106 0.0060 'International Tables Vol C Tables 4.2.6.8 and 6.1.1.4'
Se Se -0.0929 2.2259 'International Tables Vol C Tables 4.2.6.8 and 6.1.1.4'
Nd Nd -0.1943 3.0179 'International Tables Vol C Tables 4.2.6.8 and 6.1.1.4'
Mo Mo -1.6832 0.6857 'International Tables Vol C Tables 4.2.6.8 and 6.1.1.4'

loop_
_geom_angle_atom_site_label_1
_geom_angle_atom_site_label_2
_geom_angle_atom_site_label_3
_geom_angle
_geom_angle_site_symmetry_1
_geom_angle_site_symmetry_3
O9 Nd1 O5 78.9(2) 2_565 2_575
O9 Nd1 O7 70.1(2) 2_565 1_545
O5 Nd1 O7 147.0(2) 2_575 1_545
O9 Nd1 O9 67.9(2) 2_565 .
O5 Nd1 O9 85.9(2) 2_575 .
O7 Nd1 O9 72.63(19) 1_545 .
O9 Nd1 O10 128.03(18) 2_565 .
O5 Nd1 O10 90.7(2) 2_575 .
O7 Nd1 O10 99.62(19) 1_545 .
O9 Nd1 O10 60.63(19) . .
O9 Nd1 O7 72.60(19) 2_565 2_675
O5 Nd1 O7 101.85(19) 2_575 2_675
O7 Nd1 O7 79.6(2) 1_545 2_675
O9 Nd1 O7 137.35(19) . 2_675
O10 Nd1 O7 158.10(18) . 2_675
O9 Nd1 O8 146.2(2) 2_565 1_655
O5 Nd1 O8 134.5(2) 2_575 1_655
O7 Nd1 O8 77.72(19) 1_545 1_655
O9 Nd1 O8 112.11(19) . 1_655
O10 Nd1 O8 66.48(19) . 1_655
O7 Nd1 O8 92.19(18) 2_675 1_655
O9 Nd1 O5 130.66(19) 2_565 .
O5 Nd1 O5 68.9(2) 2_575 .
O7 Nd1 O5 141.66(19) 1_545 .
O9 Nd1 O5 141.1(2) . .
O10 Nd1 O5 89.60(19) . .
O7 Nd1 O5 78.55(19) 2_675 .
O8 Nd1 O5 72.09(18) 1_655 .
O9 Nd1 Se1 98.00(13) 2_565 .
O5 Nd1 Se1 91.78(14) 2_575 .
O7 Nd1 Se1 82.07(13) 1_545 .
O9 Nd1 Se1 30.14(13) . .
O10 Nd1 Se1 30.92(13) . .
O7 Nd1 Se1 161.34(13) 2_675 .
O8 Nd1 Se1 87.11(13) 1_655 .
O5 Nd1 Se1 118.70(14) . .
O9 Nd1 Nd1 65.40(14) 2_565 2_665
O5 Nd1 Nd1 132.45(15) 2_575 2_665
O7 Nd1 Nd1 40.29(13) 1_545 2_665
O9 Nd1 Nd1 106.95(14) . 2_665
O10 Nd1 Nd1 135.86(14) . 2_665
O7 Nd1 Nd1 39.27(13) 2_675 2_665
O8 Nd1 Nd1 83.58(14) 1_655 2_665
O5 Nd1 Nd1 111.98(14) . 2_665
Se1 Nd1 Nd1 122.29(3) . 2_665
O9 Nd1 Nd1 34.34(13) 2_565 2_565
O5 Nd1 Nd1 80.86(14) 2_575 2_565
O7 Nd1 Nd1 67.34(13) 1_545 2_565
O9 Nd1 Nd1 33.52(13) . 2_565
O10 Nd1 Nd1 93.94(13) . 2_565
O7 Nd1 Nd1 105.64(13) 2_675 2_565
O8 Nd1 Nd1 136.45(13) 1_655 2_565
O5 Nd1 Nd1 149.56(13) . 2_565
Se1 Nd1 Nd1 63.66(2) . 2_565
Nd1 Nd1 Nd1 85.95(2) 2_665 2_565
O9 Nd1 Nd2 158.14(13) 2_565 .
O5 Nd1 Nd2 107.37(15) 2_575 .
O7 Nd1 Nd2 98.03(13) 1_545 .
O9 Nd1 Nd2 91.37(13) . .
O10 Nd1 Nd2 33.59(13) . .
O7 Nd1 Nd2 124.54(13) 2_675 .
O8 Nd1 Nd2 35.44(14) 1_655 .
O5 Nd1 Nd2 69.99(13) . .
Se1 Nd1 Nd2 61.44(2) . .
Nd1 Nd1 Nd2 117.56(2) 2_665 .
Nd1 Nd1 Nd2 124.607(19) 2_565 .
O4 Nd2 O2 124.4(2) 2_676 2_666
O4 Nd2 O10 158.6(2) 2_676 .
O2 Nd2 O10 73.7(2) 2_666 .
O4 Nd2 O4 68.0(2) 2_676 1_455
O2 Nd2 O4 75.9(2) 2_666 1_455
O10 Nd2 O4 110.8(2) . 1_455
O4 Nd2 O6 71.46(19) 2_676 .
O2 Nd2 O6 149.9(2) 2_666 .
O10 Nd2 O6 98.38(19) . .
O4 Nd2 O6 132.8(2) 1_455 .
O4 Nd2 O1 80.3(2) 2_676 2_576
O2 Nd2 O1 127.3(2) 2_666 2_576
O10 Nd2 O1 79.0(2) . 2_576
O4 Nd2 O1 73.0(2) 1_455 2_576
O6 Nd2 O1 77.4(2) . 2_576
O4 Nd2 O8 124.0(2) 2_676 1_655
O2 Nd2 O8 76.3(2) 2_666 1_655
O10 Nd2 O8 67.99(19) . 1_655
O4 Nd2 O8 151.2(2) 1_455 1_655
O6 Nd2 O8 73.8(2) . 1_655
O1 Nd2 O8 131.71(19) 2_576 1_655
O4 Nd2 O3 71.8(2) 2_676 .
O2 Nd2 O3 66.4(2) 2_666 .
O10 Nd2 O3 129.5(2) . .
O4 Nd2 O3 88.6(2) 1_455 .
O6 Nd2 O3 100.9(2) . .
O1 Nd2 O3 150.8(2) 2_576 .
O8 Nd2 O3 73.39(19) 1_655 .
O4 Nd2 Nd2 34.29(14) 2_676 2_576
O2 Nd2 Nd2 101.00(15) 2_666 2_576
O10 Nd2 Nd2 140.60(14) . 2_576
O4 Nd2 Nd2 33.71(14) 1_455 2_576
O6 Nd2 Nd2 102.86(14) . 2_576
O1 Nd2 Nd2 73.81(14) 2_576 2_576
O8 Nd2 Nd2 150.15(13) 1_655 2_576
O3 Nd2 Nd2 78.33(15) . 2_576
O4 Nd2 Nd1 146.84(14) 2_676 .
O2 Nd2 Nd1 81.96(15) 2_666 .
O10 Nd2 Nd1 34.77(14) . .
O4 Nd2 Nd1 144.21(14) 1_455 .
O6 Nd2 Nd1 76.23(14) . .
O1 Nd2 Nd1 99.97(14) 2_576 .
O8 Nd2 Nd1 35.84(13) 1_655 .
O3 Nd2 Nd1 107.96(15) . .
Nd2 Nd2 Nd1 173.71(2) 2_576 .
O2 Mo1 O1 112.1(3) . .
O2 Mo1 O3 111.3(3) . .
O1 Mo1 O3 107.8(3) . .
O2 Mo1 O4 109.1(3) . .
O1 Mo1 O4 112.8(3) . .
O3 Mo1 O4 103.4(3) . .
O9 Se1 O8 99.9(3) . .
O9 Se1 O10 93.5(3) . .
O8 Se1 O10 101.4(3) . .
O9 Se1 Nd1 46.41(19) . .
O8 Se1 Nd1 112.55(19) . .
O10 Se1 Nd1 47.8(2) . .
O6 Se2 O7 105.9(3) . .
O6 Se2 O5 99.7(3) . .
O7 Se2 O5 103.6(3) . .
Mo1 O1 Nd2 139.6(3) . 2_576
Mo1 O2 Nd2 155.0(3) . 2_666
Mo1 O3 Nd2 134.1(3) . .
Mo1 O4 Nd2 126.5(3) . 2_676
Mo1 O4 Nd2 121.2(3) . 1_655
Nd2 O4 Nd2 112.0(2) 2_676 1_655
Se2 O5 Nd1 129.2(3) . 2_575
Se2 O5 Nd1 118.0(3) . .
Nd1 O5 Nd1 111.1(2) 2_575 .
Se2 O6 Nd2 118.7(3) . .
Se2 O7 Nd1 140.2(3) . 1_565
Se2 O7 Nd1 116.4(3) . 2_675
Nd1 O7 Nd1 100.4(2) 1_565 2_675
Se1 O8 Nd2 122.7(3) . 1_455
Se1 O8 Nd1 125.9(3) . 1_455
Nd2 O8 Nd1 108.7(2) 1_455 1_455
Se1 O9 Nd1 144.4(3) . 2_565
Se1 O9 Nd1 103.5(3) . .
Nd1 O9 Nd1 112.1(2) 2_565 .
Se1 O10 Nd2 133.4(3) . .
Se1 O10 Nd1 101.2(3) . .
Nd2 O10 Nd1 111.6(2) . .

loop_
_geom_bond_atom_site_label_1
_geom_bond_atom_site_label_2
_geom_bond_distance
_geom_bond_site_symmetry_2
Nd1 O9 2.407(6) 2_565
Nd1 O5 2.426(6) 2_575
Nd1 O7 2.458(6) 1_545
Nd1 O9 2.458(6) .
Nd1 O10 2.495(6) .
Nd1 O7 2.512(6) 2_675
Nd1 O8 2.514(6) 1_655
Nd1 O5 2.529(6) .
Nd1 Se1 3.3012(10) .
Nd1 Nd1 3.8195(11) 2_665
Nd1 Nd1 4.0373(10) 2_565
Nd1 Nd2 4.0659(12) .
Nd2 O4 2.407(6) 2_676
Nd2 O2 2.409(6) 2_666
Nd2 O10 2.420(6) .
Nd2 O4 2.443(6) 1_455
Nd2 O6 2.462(6) .
Nd2 O1 2.484(6) 2_576
Nd2 O8 2.489(6) 1_655
Nd2 O3 2.540(6) .
Nd2 Nd2 4.0206(13) 2_576
Mo1 O2 1.740(6) .
Mo1 O1 1.752(6) .
Mo1 O3 1.764(6) .
Mo1 O4 1.816(6) .
Se1 O9 1.704(6) .
Se1 O8 1.713(6) .
Se1 O10 1.730(6) .
Se2 O6 1.680(6) .
Se2 O7 1.723(6) .
Se2 O5 1.754(6) .
O1 Nd2 2.484(6) 2_576
O2 Nd2 2.409(6) 2_666
O4 Nd2 2.407(6) 2_676
O4 Nd2 2.443(6) 1_655
O5 Nd1 2.426(6) 2_575
O7 Nd1 2.458(6) 1_565
O7 Nd1 2.512(6) 2_675
O8 Nd2 2.489(6) 1_455
O8 Nd1 2.514(6) 1_455
O9 Nd1 2.407(6) 2_565
